data_2106323
loop_
_publ_author_name
'Goodyear, J.'
'Ali, E.M.'
'Sutherland, H.H.'

_publ_section_title
;
 Rubidium tribromomanganate
;
_journal_name_full 'Acta Crystallographica B (24,1968-38,1982)'
_journal_page_first 671
_journal_page_last 672
_journal_volume 36
_journal_year 1980
_chemical_formula_sum 'Br3 Mn Rb'
_chemical_name_systematic 'Rb (Mn Br3)'
_space_group_IT_number 194
_symmetry_space_group_name_Hall '-P 6c 2c'
_symmetry_space_group_name_H-M 'P 63/m m c'
_cell_angle_alpha 90
_cell_angle_beta 90
_cell_angle_gamma 120
_cell_formula_units_Z 2
_cell_length_a 7.56
_cell_length_b 7.56
_cell_length_c 6.35
_cell_volume 314.303
_citation_journal_id_ASTM ACBCAR
_cod_data_source_file Goodyear_ACBCAR_1980_889.cif
_cod_data_source_block Br3Mn1Rb1
_cod_original_cell_volume 314.3026
_cod_original_formula_sum 'Br3 Mn1 Rb1'
_cod_database_code 2106323

loop_
_symmetry_equiv_pos_as_xyz
x,y,z
x-y,x,z+1/2
-y,x-y,z
-x,-y,z+1/2
-x+y,-x,z
y,-x+y,z+1/2
-y,-x,-z+1/2
x-y,-y,-z
x,x-y,-z+1/2
y,x,-z
-x+y,y,-z+1/2
-x,-x+y,-z
-x,-y,-z
-x+y,-x,-z-1/2
y,-x+y,-z
x,y,-z-1/2
x-y,x,-z
-y,x-y,-z-1/2
y,x,z-1/2
-x+y,y,z
-x,-x+y,z-1/2
-y,-x,z
x-y,-y,z-1/2
x,x-y,z

loop_
_atom_site_label
_atom_site_type_symbol
_atom_site_fract_x
_atom_site_fract_y
_atom_site_fract_z
_atom_site_occupancy
_atom_site_U_iso_or_equiv
Mn1 Mn+2 0 0 0 1 0.0
Br1 Br-1 0.165 0.33 0.25 1 0.0
Rb1 Rb+1 0.3333 0.6667 0.75 1 0.0
